data_4330842
loop_
_publ_author_name
'Matthew J. Polinski'
'Shuao Wang'
'Evgeny V. Alekseev'
'Justin N. Cross'
'Wulf Depmeier'
'Thomas E. Albrecht-Schmitt'

_publ_section_title
;
 Effect of pH and Reaction Time on the Structures of Early Lanthanide(III)
 Borate Perchlorates
;
_journal_name_full 'Inorganic Chemistry'
_journal_page_first 11541
_journal_page_last 11548
_journal_paper_doi 10.1021/ic301421e
_journal_volume 51
_journal_year 2012
_chemical_formula_moiety Ce[B8O11(OH)4(H2O)(ClO4)]
_chemical_formula_sum 'B8 Ce Cl O20'
_chemical_formula_weight 582.05
_chemical_name_common 'Cerium(III) Octaborate Perchlorate'
_chemical_name_systematic
; 
 ? 
;
_space_group_IT_number 14
_symmetry_cell_setting monoclinic
_symmetry_space_group_name_Hall '-P 2yn'
_symmetry_space_group_name_H-M 'P 1 21/n 1'
_atom_sites_solution_hydrogens none
_atom_sites_solution_primary direct
_atom_sites_solution_secondary difmap
_audit_creation_method SHELXL-97
_cell_angle_alpha 90.00
_cell_angle_beta 90.00
_cell_angle_gamma 90.00
_cell_formula_units_Z 4
_cell_length_a 8.212(7)
_cell_length_b 18.937(15)
_cell_length_c 9.848(8)
_cell_measurement_reflns_used 3386
_cell_measurement_temperature 100(2)
_cell_measurement_theta_max 27.59
_cell_measurement_theta_min 1.08
_cell_volume 1531(2)
_computing_cell_refinement 'Smart Saint'
_computing_data_collection Smart
_computing_data_reduction SAINT
_computing_molecular_graphics 'SHELXP-91 (Sheldrick, 1997)'
_computing_publication_material 'SHELXCIF-97 (Sheldrick, 2000)'
_computing_structure_refinement 'SHELXL-97 (Sheldrick, 2008)'
_computing_structure_solution 'SHELXS-97 (Sheldrick, 2008)'
_diffrn_ambient_temperature 100(2)
_diffrn_detector_area_resol_mean 0
_diffrn_measured_fraction_theta_full 0.956
_diffrn_measured_fraction_theta_max 0.956
_diffrn_measurement_device_type 'BRUKER apex II'
_diffrn_measurement_method '0.5 wide w/ exposures'
_diffrn_radiation_monochromator 'Quazar Optics'
_diffrn_radiation_source 'Imus microfocused'
_diffrn_radiation_type MoK\a
_diffrn_radiation_wavelength 0.71073
_diffrn_reflns_av_R_equivalents 0.1124
_diffrn_reflns_av_sigmaI/netI 0.1704
_diffrn_reflns_limit_h_max 10
_diffrn_reflns_limit_h_min -10
_diffrn_reflns_limit_k_max 24
_diffrn_reflns_limit_k_min -22
_diffrn_reflns_limit_l_max 12
_diffrn_reflns_limit_l_min -12
_diffrn_reflns_number 12117
_diffrn_reflns_theta_full 27.59
_diffrn_reflns_theta_max 27.59
_diffrn_reflns_theta_min 1.08
_exptl_absorpt_coefficient_mu 3.260
_exptl_absorpt_correction_T_max 0.982
_exptl_absorpt_correction_T_min 0.772
_exptl_absorpt_correction_type numerical
_exptl_absorpt_process_details SHELTXPREP
_exptl_crystal_colour Colorless
_exptl_crystal_density_diffrn 2.524
_exptl_crystal_description Tablet
_exptl_crystal_F_000 1100
_exptl_crystal_size_max 0.078
_exptl_crystal_size_mid 0.061
_exptl_crystal_size_min 0.005
_refine_diff_density_max 1.832
_refine_diff_density_min -1.989
_refine_diff_density_rms 0.271
_refine_ls_extinction_coef 0.0024(3)
_refine_ls_extinction_expression Fc^*^=kFc[1+0.001xFc^2^\l^3^/sin(2\q)]^-1/4^
_refine_ls_extinction_method SHELXL
_refine_ls_goodness_of_fit_ref 0.898
_refine_ls_hydrogen_treatment none
_refine_ls_matrix_type full
_refine_ls_number_parameters 274
_refine_ls_number_reflns 3386
_refine_ls_number_restraints 42
_refine_ls_restrained_S_all 0.894
_refine_ls_R_factor_all 0.0977
_refine_ls_R_factor_gt 0.0549
_refine_ls_shift/su_max 0.001
_refine_ls_shift/su_mean 0.000
_refine_ls_structure_factor_coef Fsqd
_refine_ls_weighting_details 'calc w=1/[\s^2^(Fo^2^)+(0.0367P)^2^+0.0000P] where P=(Fo^2^+2Fc^2^)/3'
_refine_ls_weighting_scheme calc
_refine_ls_wR_factor_gt 0.1109
_refine_ls_wR_factor_ref 0.1234
_reflns_number_gt 2095
_reflns_number_total 3386
_reflns_threshold_expression >2sigma(I)
_cod_data_source_file ic301421e_si_002_06.cif
_cod_data_source_block CeBClO-2
_cod_database_code 4330842

loop_
_symmetry_equiv_pos_as_xyz
'x, y, z'
'-x+1/2, y+1/2, -z+1/2'
'-x, -y, -z'
'x-1/2, -y-1/2, z-1/2'

loop_
_atom_site_label
_atom_site_type_symbol
_atom_site_fract_x
_atom_site_fract_y
_atom_site_fract_z
_atom_site_U_iso_or_equiv
_atom_site_adp_type
_atom_site_occupancy
_atom_site_symmetry_multiplicity
_atom_site_calc_flag
_atom_site_refinement_flags
Ce1 Ce 0.34073(8) 0.79983(3) -0.15865(7) 0.01143(18) Uani 1 1 d .
Cl1 Cl 0.4820(4) 0.60941(18) -0.1406(4) 0.0384(9) Uani 1 1 d .
O12 O 0.8139(9) 0.8614(4) -0.1585(9) 0.0238(19) Uani 1 1 d .
O9 O 0.8673(7) 0.7382(3) -0.1536(8) 0.0100(15) Uani 1 1 d U
O14 O 0.3330(9) 0.7740(4) -0.4129(7) 0.0134(17) Uani 1 1 d .
O13 O 0.3384(9) 0.7719(4) 0.1017(7) 0.0111(16) Uani 1 1 d U
O11 O 0.6281(8) 0.7864(4) -0.0377(7) 0.0158(18) Uani 1 1 d .
O8 O 0.6240(8) 0.7820(4) -0.2714(7) 0.0140(18) Uani 1 1 d .
O7 O 0.1024(8) 0.7446(4) -0.3007(7) 0.0152(19) Uani 1 1 d .
O6 O 0.0963(9) 0.7529(4) -0.0071(8) 0.0149(18) Uani 1 1 d .
O4 O 0.3752(9) 0.6697(4) -0.1558(10) 0.035(2) Uani 1 1 d .
O2 O 0.4341(10) 0.9127(4) -0.2885(8) 0.022(2) Uani 1 1 d .
O1 O 0.1192(10) 0.8877(4) -0.2047(10) 0.038(3) Uani 1 1 d .
O5 O 0.3631(10) 1.0092(4) -0.1413(8) 0.026(2) Uani 1 1 d .
O10 O 0.3759(11) 0.9029(4) -0.0107(8) 0.031(2) Uani 1 1 d .
B1 B 0.1854(15) 0.7433(7) -0.4216(13) 0.013(3) Uani 1 1 d U
B2 B 0.1815(14) 0.7460(7) 0.1117(13) 0.013(3) Uani 1 1 d .
B4 B 0.319(2) 0.9688(9) -0.0294(16) 0.036(4) Uani 1 1 d .
B5 B 0.433(2) 0.9838(10) -0.2580(15) 0.032(4) Uani 1 1 d .
B6 B 0.9422(14) 0.7128(7) -0.0266(13) 0.012(3) Uani 1 1 d U
B3 B 0.7358(13) 0.7954(7) -0.1537(13) 0.014(3) Uani 1 1 d .
O15 O 0.9779(9) 0.6380(4) -0.0354(7) 0.0138(17) Uani 1 1 d .
O3 O 0.4614(9) 0.8648(4) 0.2262(7) 0.0162(18) Uani 1 1 d .
O16 O 0.4973(10) 1.0306(4) -0.3537(8) 0.0228(19) Uani 1 1 d .
B7 B 0.4442(14) 0.7882(7) 0.2153(12) 0.011(3) Uani 1 1 d U
O17 O 0.2316(13) 1.0044(5) 0.0686(10) 0.049(3) Uani 1 1 d .
B8 B 0.4836(13) 0.8977(6) 0.3485(14) 0.012(2) Uani 1 1 d .
O18 O 0.3951(11) 0.5477(5) -0.1319(12) 0.052(3) Uani 1 1 d .
O19 O 0.5837(15) 0.6212(6) -0.0234(13) 0.071(4) Uani 1 1 d U
O20 O 0.5893(17) 0.6054(7) -0.2573(14) 0.095(5) Uani 1 1 d U

loop_
_atom_site_aniso_label
_atom_site_aniso_U_11
_atom_site_aniso_U_22
_atom_site_aniso_U_33
_atom_site_aniso_U_23
_atom_site_aniso_U_13
_atom_site_aniso_U_12
Ce1 0.0094(2) 0.0181(3) 0.0069(3) 0.0001(4) -0.0006(2) 0.0001(3)
Cl1 0.0282(17) 0.028(2) 0.059(3) -0.0038(19) -0.0058(18) 0.0018(14)
O12 0.024(5) 0.020(4) 0.028(4) -0.001(5) -0.005(4) -0.006(4)
O9 0.009(2) 0.012(2) 0.009(2) 0.0009(18) -0.0001(18) 0.0039(17)
O14 0.011(4) 0.019(4) 0.010(4) 0.001(3) 0.001(3) 0.002(3)
O13 0.010(2) 0.014(2) 0.010(2) 0.0002(17) -0.0009(17) -0.0006(18)
O11 0.013(4) 0.024(5) 0.010(4) 0.002(3) -0.003(3) 0.002(3)
O8 0.012(4) 0.025(5) 0.006(4) -0.003(3) -0.004(3) 0.004(3)
O7 0.013(4) 0.025(5) 0.008(4) -0.003(4) 0.005(3) -0.005(3)
O6 0.015(4) 0.020(5) 0.010(4) -0.002(4) -0.003(3) -0.007(3)
O4 0.032(5) 0.018(4) 0.054(6) 0.001(5) 0.001(5) 0.005(4)
O2 0.039(5) 0.009(5) 0.016(5) 0.001(3) 0.004(4) -0.002(4)
O1 0.023(5) 0.023(5) 0.067(8) 0.005(5) -0.001(5) 0.002(4)
O5 0.044(5) 0.020(4) 0.014(5) -0.004(4) 0.005(4) -0.001(4)
O10 0.062(7) 0.019(5) 0.012(5) 0.006(4) -0.007(4) 0.008(5)
B1 0.013(3) 0.013(3) 0.012(3) 0.0003(19) -0.0006(19) 0.0011(19)
B2 0.005(6) 0.016(7) 0.018(7) -0.006(5) 0.004(5) -0.002(5)
B4 0.045(10) 0.043(11) 0.020(8) -0.016(7) 0.014(8) -0.017(8)
B5 0.045(10) 0.043(11) 0.009(8) 0.006(7) -0.001(7) 0.003(8)
B6 0.012(3) 0.013(3) 0.011(3) 0.0002(19) 0.0001(19) -0.0005(19)
B3 0.012(5) 0.026(7) 0.005(5) -0.006(7) -0.002(5) 0.002(6)
O15 0.017(4) 0.016(5) 0.008(4) 0.001(4) -0.004(3) 0.000(3)
O3 0.022(4) 0.019(5) 0.008(4) 0.003(3) 0.001(3) -0.002(4)
O16 0.041(5) 0.016(5) 0.012(4) -0.004(4) 0.009(4) -0.007(4)
B7 0.011(3) 0.011(3) 0.010(3) -0.0005(19) -0.0010(19) -0.0001(19)
O17 0.070(7) 0.037(6) 0.041(6) -0.008(5) 0.027(5) 0.009(6)
B8 0.009(5) 0.012(7) 0.015(6) -0.003(6) -0.003(5) 0.000(5)
O18 0.050(7) 0.019(5) 0.087(9) 0.018(6) -0.015(6) -0.002(4)
O19 0.071(4) 0.070(4) 0.071(4) 0.0001(10) -0.0014(10) -0.0003(10)
O20 0.095(5) 0.095(5) 0.096(5) -0.0002(10) 0.0013(10) 0.0003(10)

loop_
_atom_type_symbol
_atom_type_description
_atom_type_scat_dispersion_real
_atom_type_scat_dispersion_imag
_atom_type_scat_source
B B 0.0013 0.0007 'International Tables Vol C Tables 4.2.6.8 and 6.1.1.4'
O O 0.0106 0.0060 'International Tables Vol C Tables 4.2.6.8 and 6.1.1.4'
Cl Cl 0.1484 0.1585 'International Tables Vol C Tables 4.2.6.8 and 6.1.1.4'
Ce Ce -0.2486 2.6331 'International Tables Vol C Tables 4.2.6.8 and 6.1.1.4'

loop_
_geom_angle_atom_site_label_1
_geom_angle_atom_site_label_2
_geom_angle_atom_site_label_3
_geom_angle
_geom_angle_site_symmetry_1
_geom_angle_site_symmetry_3
O10 Ce1 O4 140.4(3) . .
O10 Ce1 O1 70.4(3) . .
O4 Ce1 O1 138.1(3) . .
O10 Ce1 O14 137.6(3) . .
O4 Ce1 O14 79.8(3) . .
O1 Ce1 O14 86.1(3) . .
O10 Ce1 O8 104.6(3) . .
O4 Ce1 O8 76.9(3) . .
O1 Ce1 O8 131.2(3) . .
O14 Ce1 O8 65.1(2) . .
O10 Ce1 O2 66.7(3) . .
O4 Ce1 O2 141.9(3) . .
O1 Ce1 O2 65.2(3) . .
O14 Ce1 O2 71.5(2) . .
O8 Ce1 O2 68.5(2) . .
O10 Ce1 O13 65.1(2) . .
O4 Ce1 O13 77.8(3) . .
O1 Ce1 O13 107.8(3) . .
O14 Ce1 O13 157.24(19) . .
O8 Ce1 O13 113.5(2) . .
O2 Ce1 O13 130.4(2) . .
O10 Ce1 O7 136.2(3) . .
O4 Ce1 O7 72.3(3) . .
O1 Ce1 O7 68.1(3) . .
O14 Ce1 O7 51.8(2) . .
O8 Ce1 O7 112.8(2) . .
O2 Ce1 O7 106.5(2) . .
O13 Ce1 O7 115.9(2) . .
O10 Ce1 O6 91.2(3) . .
O4 Ce1 O6 75.3(3) . .
O1 Ce1 O6 77.0(3) . .
O14 Ce1 O6 117.9(2) . .
O8 Ce1 O6 150.8(2) . .
O2 Ce1 O6 140.6(2) . .
O13 Ce1 O6 51.4(2) . .
O7 Ce1 O6 66.6(2) . .
O10 Ce1 O11 72.8(3) . .
O4 Ce1 O11 78.4(3) . .
O1 Ce1 O11 142.1(3) . .
O14 Ce1 O11 116.3(2) . .
O8 Ce1 O11 52.0(2) . .
O2 Ce1 O11 92.1(2) . .
O13 Ce1 O11 63.1(2) . .
O7 Ce1 O11 149.8(2) . .
O6 Ce1 O11 112.8(2) . .
O10 Ce1 B1 145.6(3) . .
O4 Ce1 B1 73.2(3) . .
O1 Ce1 B1 77.2(3) . .
O14 Ce1 B1 25.6(3) . .
O8 Ce1 B1 88.1(3) . .
O2 Ce1 B1 89.7(3) . .
O13 Ce1 B1 138.6(3) . .
O7 Ce1 B1 26.3(3) . .
O6 Ce1 B1 92.5(3) . .
O11 Ce1 B1 135.4(3) . .
O10 Ce1 B2 78.6(3) . .
O4 Ce1 B2 73.5(3) . .
O1 Ce1 B2 93.8(3) . .
O14 Ce1 B2 139.5(3) . .
O8 Ce1 B2 133.9(3) . .
O2 Ce1 B2 143.7(3) . .
O13 Ce1 B2 25.8(3) . .
O7 Ce1 B2 90.7(3) . .
O6 Ce1 B2 25.7(3) . .
O11 Ce1 B2 87.6(3) . .
B1 Ce1 B2 115.4(3) . .
O18 Cl1 O19 112.6(7) . .
O18 Cl1 O4 111.3(5) . .
O19 Cl1 O4 108.1(7) . .
O18 Cl1 O20 108.7(8) . .
O19 Cl1 O20 106.9(7) . .
O4 Cl1 O20 109.1(7) . .
B6 O9 B7 116.1(7) . 4_675
B6 O9 B3 121.7(8) . .
B7 O9 B3 121.7(8) 4_675 .
B1 O14 B6 125.5(9) . 4_575
B1 O14 Ce1 99.6(7) . .
B6 O14 Ce1 134.9(7) 4_575 .
B2 O13 B7 125.4(9) . .
B2 O13 Ce1 98.5(7) . .
B7 O13 Ce1 135.1(6) . .
B1 O11 B3 120.0(9) 4_676 .
B1 O11 Ce1 136.4(7) 4_676 .
B3 O11 Ce1 100.2(6) . .
B2 O8 B3 120.7(8) 4_675 .
B2 O8 Ce1 136.6(6) 4_675 .
B3 O8 Ce1 101.3(5) . .
B1 O7 B7 122.2(9) . 4_575
B1 O7 Ce1 95.7(6) . .
B7 O7 Ce1 141.4(6) 4_575 .
B2 O6 B6 119.8(9) . 1_455
B2 O6 Ce1 97.2(6) . .
B6 O6 Ce1 137.9(7) 1_455 .
Cl1 O4 Ce1 148.6(5) . .
B5 O2 Ce1 133.7(8) . .
B5 O5 B4 125.6(11) . .
B4 O10 Ce1 128.0(9) . .
O14 B1 O11 122.9(11) . 4_575
O14 B1 O7 112.6(11) . .
O11 B1 O7 124.5(10) 4_575 .
O14 B1 Ce1 54.8(6) . .
O11 B1 Ce1 174.5(8) 4_575 .
O7 B1 Ce1 58.0(6) . .
O8 B2 O6 125.9(10) 4_576 .
O8 B2 O13 121.7(10) 4_576 .
O6 B2 O13 112.4(10) . .
O8 B2 Ce1 174.5(8) 4_576 .
O6 B2 Ce1 57.1(5) . .
O13 B2 Ce1 55.6(6) . .
O10 B4 O17 122.7(14) . .
O10 B4 O5 121.8(13) . .
O17 B4 O5 115.0(14) . .
O5 B5 O2 121.9(13) . .
O5 B5 O16 120.1(14) . .
O2 B5 O16 117.9(12) . .
O15 B6 O14 109.8(9) . 4_676
O15 B6 O9 110.6(9) . .
O14 B6 O9 109.8(9) 4_676 .
O15 B6 O6 109.5(9) . 1_655
O14 B6 O6 109.7(9) 4_676 1_655
O9 B6 O6 107.3(9) . 1_655
O12 B3 O11 114.1(10) . .
O12 B3 O8 113.8(10) . .
O11 B3 O8 102.4(8) . .
O12 B3 O9 107.9(8) . .
O11 B3 O9 110.2(10) . .
O8 B3 O9 108.2(9) . .
B8 O15 B6 123.7(9) 4_675 .
B8 O3 B7 121.9(9) . .
B8 O16 B5 130.3(11) 3_675 .
O7 B7 O13 111.3(9) 4_676 .
O7 B7 O3 110.3(9) 4_676 .
O13 B7 O3 108.9(9) . .
O7 B7 O9 109.0(9) 4_676 4_576
O13 B7 O9 109.7(8) . 4_576
O3 B7 O9 107.7(9) . 4_576
O15 B8 O16 118.4(11) 4_576 3_675
O15 B8 O3 121.5(10) 4_576 .
O16 B8 O3 120.0(11) 3_675 .

loop_
_geom_bond_atom_site_label_1
_geom_bond_atom_site_label_2
_geom_bond_distance
_geom_bond_site_symmetry_2
Ce1 O10 2.452(8) .
Ce1 O4 2.481(8) .
Ce1 O1 2.506(9) .
Ce1 O14 2.552(7) .
Ce1 O8 2.600(7) .
Ce1 O2 2.606(8) .
Ce1 O13 2.618(7) .
Ce1 O7 2.623(7) .
Ce1 O6 2.655(7) .
Ce1 O11 2.656(7) .
Ce1 B1 3.079(13) .
Ce1 B2 3.137(13) .
Cl1 O18 1.372(9) .
Cl1 O19 1.441(12) .
Cl1 O4 1.447(8) .
Cl1 O20 1.450(15) .
O12 B3 1.405(14) .
O9 B6 1.475(14) .
O9 B7 1.521(13) 4_675
O9 B3 1.531(13) .
O14 B1 1.347(14) .
O14 B6 1.456(13) 4_575
O13 B2 1.382(13) .
O13 B7 1.450(13) .
O11 B1 1.359(14) 4_676
O11 B3 1.454(14) .
O8 B2 1.353(14) 4_675
O8 B3 1.500(14) .
O7 B1 1.372(13) .
O7 B7 1.448(13) 4_575
O6 B2 1.370(14) .
O6 B6 1.488(13) 1_455
O2 B5 1.379(19) .
O5 B5 1.371(17) .
O5 B4 1.390(17) .
O10 B4 1.346(19) .
B1 O11 1.359(14) 4_575
B2 O8 1.353(14) 4_576
B4 O17 1.377(16) .
B5 O16 1.398(17) .
B6 O15 1.450(14) .
B6 O14 1.456(13) 4_676
B6 O6 1.488(13) 1_655
O15 B8 1.328(15) 4_675
O3 B8 1.369(15) .
O3 B7 1.461(15) .
O16 B8 1.369(13) 3_675
B7 O7 1.448(13) 4_676
B7 O9 1.521(13) 4_576
B8 O15 1.328(15) 4_576
B8 O16 1.369(13) 3_675
